data_2226530
loop_
_publ_author_name
'Yan, Zhang-Wei'
'Li, Yu-Hao'
'Xiao, Qi'
'Zhao, Liang'
'Zhu, Hong-Jun'

_publ_section_title
;
 <i>N</i>-Methyl-<i>N</i>-(2-methylphenyl)acetamide
;
_journal_coeditor_code IM2208
_journal_issue 7
_journal_name_full 'Acta Crystallographica Section E'
_journal_page_first o1679
_journal_paper_doi 10.1107/S1600536810022361
_journal_volume 66
_journal_year 2010
_chemical_formula_iupac 'C10 H13 N O'
_chemical_formula_moiety 'C10 H13 N O'
_chemical_formula_sum 'C10 H13 N O'
_chemical_formula_weight 163.21
_chemical_melting_point 328
_chemical_name_common N-methyl-N-(2-methylphenyl)-acetamide
_chemical_name_systematic
;
<i>N</i>-Methyl-<i>N</i>-(2-methylphenyl)acetamide
;
_space_group_IT_number 14
_symmetry_cell_setting monoclinic
_symmetry_space_group_name_Hall '-P 2yn'
_symmetry_space_group_name_H-M 'P 1 21/n 1'
_atom_sites_solution_hydrogens geom
_atom_sites_solution_primary direct
_atom_sites_solution_secondary difmap
_audit_creation_method SHELXL-97
_cell_angle_alpha 90.00
_cell_angle_beta 94.88(3)
_cell_angle_gamma 90.00
_cell_formula_units_Z 4
_cell_length_a 11.288(2)
_cell_length_b 6.9000(10)
_cell_length_c 12.234(2)
_cell_measurement_reflns_used 25
_cell_measurement_temperature 293(2)
_cell_measurement_theta_max 13
_cell_measurement_theta_min 9
_cell_volume 949.4(3)
_computing_cell_refinement 'CAD-4 Software (Enraf--Nonius, 1985)'
_computing_data_collection 'CAD-4 Software (Enraf--Nonius, 1985)'
_computing_data_reduction 'XCAD4 (Harms & Wocadlo,1995)'
_computing_molecular_graphics 'SHELXTL (Sheldrick, 2008)'
_computing_publication_material 'SHELXTL (Sheldrick, 2008)'
_computing_structure_refinement 'SHELXL97 (Sheldrick, 2008)'
_computing_structure_solution 'SHELXS97 (Sheldrick, 2008)'
_diffrn_ambient_temperature 293(2)
_diffrn_measured_fraction_theta_full 1.000
_diffrn_measured_fraction_theta_max 1.000
_diffrn_measurement_device_type 'Enraf--Nonius CAD-4'
_diffrn_measurement_method \w/2\q
_diffrn_radiation_monochromator graphite
_diffrn_radiation_source 'fine-focus sealed tube'
_diffrn_radiation_type MoK\a
_diffrn_radiation_wavelength 0.71073
_diffrn_reflns_av_R_equivalents 0.0545
_diffrn_reflns_av_sigmaI/netI 0.0432
_diffrn_reflns_limit_h_max 13
_diffrn_reflns_limit_h_min 0
_diffrn_reflns_limit_k_max 8
_diffrn_reflns_limit_k_min -8
_diffrn_reflns_limit_l_max 14
_diffrn_reflns_limit_l_min -14
_diffrn_reflns_number 3465
_diffrn_reflns_theta_full 25.28
_diffrn_reflns_theta_max 25.28
_diffrn_reflns_theta_min 2.36
_diffrn_standards_decay_% 1
_diffrn_standards_interval_count 200
_diffrn_standards_interval_time 120
_diffrn_standards_number 3
_exptl_absorpt_coefficient_mu 0.074
_exptl_absorpt_correction_T_max 0.9927
_exptl_absorpt_correction_T_min 0.9782
_exptl_absorpt_correction_type psi-scan
_exptl_absorpt_process_details '(North <i>et al.</i>,  1968)'
_exptl_crystal_colour colourless
_exptl_crystal_density_diffrn 1.142
_exptl_crystal_density_method 'not measured'
_exptl_crystal_description block
_exptl_crystal_F_000 352
_exptl_crystal_size_max 0.30
_exptl_crystal_size_mid 0.20
_exptl_crystal_size_min 0.10
_refine_diff_density_max 0.322
_refine_diff_density_min -0.156
_refine_ls_extinction_method none
_refine_ls_goodness_of_fit_ref 1.002
_refine_ls_hydrogen_treatment constr
_refine_ls_matrix_type full
_refine_ls_number_parameters 112
_refine_ls_number_reflns 1726
_refine_ls_number_restraints 4
_refine_ls_restrained_S_all 1.008
_refine_ls_R_factor_all 0.1081
_refine_ls_R_factor_gt 0.0696
_refine_ls_shift/su_max 0.000
_refine_ls_shift/su_mean 0.000
_refine_ls_structure_factor_coef Fsqd
_refine_ls_weighting_details 'calc w=1/[\s^2^(Fo^2^)+(0.0600P)^2^+0.5500P] where P=(Fo^2^+2Fc^2^)/3'
_refine_ls_weighting_scheme calc
_refine_ls_wR_factor_gt 0.1571
_refine_ls_wR_factor_ref 0.1803
_reflns_number_gt 1044
_reflns_number_total 1726
_reflns_threshold_expression I>2sigma(I)
_cod_data_source_file im2208.cif
_cod_data_source_block I
_cod_original_cell_volume 949.5(3)
_cod_original_sg_symbol_H-M 'P 21/n'
_cod_database_code 2226530
_cod_database_fobs_code 2226530

loop_
_symmetry_equiv_pos_as_xyz
'x, y, z'
'-x+1/2, y+1/2, -z+1/2'
'-x, -y, -z'
'x-1/2, -y-1/2, z-1/2'

loop_
_atom_site_type_symbol
_atom_site_label
_atom_site_fract_x
_atom_site_fract_y
_atom_site_fract_z
_atom_site_U_iso_or_equiv
_atom_site_adp_type
_atom_site_calc_flag
_atom_site_refinement_flags
_atom_site_occupancy
_atom_site_disorder_assembly
_atom_site_disorder_group
N N 0.8267(3) 0.3421(5) -0.0762(2) 0.0917(9) Uani d U 1 . .
O O 0.9121(2) 0.5682(4) -0.1656(2) 0.1110(10) Uani d U 1 . .
C C1 0.8287(3) 0.1854(5) 0.1029(3) 0.0744(9) Uani d . 1 . .
H H1A 0.9111 0.1976 0.1095 0.089 Uiso calc R 1 . .
C C2 0.7737(3) 0.0925(4) 0.1832(2) 0.0696(8) Uani d . 1 . .
H H2A 0.8181 0.0387 0.2432 0.083 Uiso calc R 1 . .
C C3 0.6508(3) 0.0794(4) 0.1741(2) 0.0660(8) Uani d . 1 . .
H H3A 0.6121 0.0177 0.2285 0.079 Uiso calc R 1 . .
C C4 0.5867(3) 0.1571(4) 0.0853(2) 0.0629(8) Uani d . 1 . .
H H4A 0.5043 0.1465 0.0801 0.075 Uiso calc R 1 . .
C C5 0.6408(2) 0.2526(4) 0.0015(2) 0.0554(7) Uani d . 1 . .
C C6 0.7649(3) 0.2603(5) 0.0137(2) 0.0682(8) Uani d . 1 . .
C C7 0.5689(3) 0.3319(5) -0.0977(2) 0.0733(9) Uani d . 1 . .
H H7A 0.5852 0.4676 -0.1048 0.110 Uiso calc R 1 . .
H H7B 0.4858 0.3138 -0.0895 0.110 Uiso calc R 1 . .
H H7C 0.5897 0.2648 -0.1621 0.110 Uiso calc R 1 . .
C C8 0.8631(3) 0.1932(7) -0.1620(3) 0.1025(12) Uani d U 1 . .
H H8A 0.9102 0.2565 -0.2132 0.154 Uiso calc R 1 . .
H H8B 0.7930 0.1397 -0.2006 0.154 Uiso calc R 1 . .
H H8C 0.9087 0.0911 -0.1255 0.154 Uiso calc R 1 . .
C C9 0.8569(3) 0.5129(7) -0.0876(3) 0.0931(10) Uani d U 1 . .
C C10 0.8173(3) 0.6500(5) 0.0004(3) 0.0896(10) Uani d U 1 . .
H H10A 0.8712 0.6398 0.0652 0.134 Uiso calc R 1 . .
H H10B 0.7386 0.6155 0.0177 0.134 Uiso calc R 1 . .
H H10C 0.8171 0.7808 -0.0264 0.134 Uiso calc R 1 . .

loop_
_atom_site_aniso_label
_atom_site_aniso_U_11
_atom_site_aniso_U_22
_atom_site_aniso_U_33
_atom_site_aniso_U_12
_atom_site_aniso_U_13
_atom_site_aniso_U_23
N 0.0813(19) 0.107(2) 0.089(2) -0.0143(17) 0.0181(15) 0.0186(16)
O 0.0849(16) 0.150(2) 0.1002(17) -0.0239(16) 0.0217(13) 0.0430(16)
C1 0.0646(18) 0.081(2) 0.077(2) -0.0093(16) 0.0022(16) 0.0066(18)
C2 0.090(2) 0.0613(17) 0.0576(17) -0.0028(17) 0.0063(15) 0.0046(14)
C3 0.086(2) 0.0624(17) 0.0519(15) -0.0241(16) 0.0178(15) 0.0047(14)
C4 0.0630(17) 0.0684(17) 0.0600(17) -0.0176(14) 0.0214(14) -0.0081(15)
C5 0.0601(16) 0.0554(15) 0.0517(14) -0.0082(13) 0.0109(12) -0.0029(12)
C6 0.0639(18) 0.077(2) 0.0650(18) -0.0171(16) 0.0108(14) 0.0132(16)
C7 0.0699(18) 0.083(2) 0.0683(18) -0.0097(17) 0.0101(15) 0.0085(17)
C8 0.083(2) 0.159(4) 0.070(2) -0.011(2) 0.0350(17) 0.007(2)
C9 0.073(2) 0.122(3) 0.085(2) -0.017(2) 0.0104(16) 0.0221(18)
C10 0.097(2) 0.0670(19) 0.106(2) -0.0223(18) 0.0166(19) 0.0247(16)

loop_
_atom_type_symbol
_atom_type_description
_atom_type_scat_dispersion_real
_atom_type_scat_dispersion_imag
_atom_type_scat_source
C C 0.0033 0.0016 'International Tables Vol C Tables 4.2.6.8 and 6.1.1.4'
H H 0.0000 0.0000 'International Tables Vol C Tables 4.2.6.8 and 6.1.1.4'
N N 0.0061 0.0033 'International Tables Vol C Tables 4.2.6.8 and 6.1.1.4'
O O 0.0106 0.0060 'International Tables Vol C Tables 4.2.6.8 and 6.1.1.4'

loop_
_geom_angle_atom_site_label_1
_geom_angle_atom_site_label_2
_geom_angle_atom_site_label_3
_geom_angle_site_symmetry_1
_geom_angle_site_symmetry_3
_geom_angle
_geom_angle_publ_flag
C9 N C6 . . 127.2(3) ?
C9 N C8 . . 117.6(3) ?
C6 N C8 . . 115.1(3) ?
C6 C1 C2 . . 120.9(3) ?
C6 C1 H1A . . 119.5 ?
C2 C1 H1A . . 119.5 ?
C1 C2 C3 . . 119.1(3) ?
C1 C2 H2A . . 120.4 ?
C3 C2 H2A . . 120.4 ?
C4 C3 C2 . . 119.9(3) ?
C4 C3 H3A . . 120.0 ?
C2 C3 H3A . . 120.0 ?
C3 C4 C5 . . 122.2(3) ?
C3 C4 H4A . . 118.9 ?
C5 C4 H4A . . 118.9 ?
C6 C5 C4 . . 115.8(3) ?
C6 C5 C7 . . 122.6(2) ?
C4 C5 C7 . . 121.5(2) ?
C1 C6 C5 . . 122.0(3) ?
C1 C6 N . . 119.8(3) ?
C5 C6 N . . 118.1(3) ?
C5 C7 H7A . . 109.5 ?
C5 C7 H7B . . 109.5 ?
H7A C7 H7B . . 109.5 ?
C5 C7 H7C . . 109.5 ?
H7A C7 H7C . . 109.5 ?
H7B C7 H7C . . 109.5 ?
N C8 H8A . . 109.5 ?
N C8 H8B . . 109.5 ?
H8A C8 H8B . . 109.5 ?
N C8 H8C . . 109.5 ?
H8A C8 H8C . . 109.5 ?
H8B C8 H8C . . 109.5 ?
N C9 O . . 122.6(4) ?
N C9 C10 . . 114.2(3) ?
O C9 C10 . . 123.1(4) ?
C9 C10 H10A . . 109.5 ?
C9 C10 H10B . . 109.5 ?
H10A C10 H10B . . 109.5 ?
C9 C10 H10C . . 109.5 ?
H10A C10 H10C . . 109.5 ?
H10B C10 H10C . . 109.5 ?

loop_
_geom_bond_atom_site_label_1
_geom_bond_atom_site_label_2
_geom_bond_site_symmetry_2
_geom_bond_distance
_geom_bond_publ_flag
N C9 . 1.238(5) ?
N C6 . 1.465(4) ?
N C8 . 1.549(5) ?
O C9 . 1.243(4) ?
C1 C6 . 1.358(4) ?
C1 C2 . 1.366(4) ?
C1 H1A . 0.9300 ?
C2 C3 . 1.384(4) ?
C2 H2A . 0.9300 ?
C3 C4 . 1.363(4) ?
C3 H3A . 0.9300 ?
C4 C5 . 1.401(3) ?
C4 H4A . 0.9300 ?
C5 C6 . 1.396(4) ?
C5 C7 . 1.505(4) ?
C7 H7A . 0.9600 ?
C7 H7B . 0.9600 ?
C7 H7C . 0.9600 ?
C8 H8A . 0.9600 ?
C8 H8B . 0.9600 ?
C8 H8C . 0.9600 ?
C9 C10 . 1.528(5) ?
C10 H10A . 0.9600 ?
C10 H10B . 0.9600 ?
C10 H10C . 0.9600 ?

loop_
_geom_hbond_atom_site_label_D
_geom_hbond_atom_site_label_H
_geom_hbond_atom_site_label_A
_geom_hbond_site_symmetry_A
_geom_hbond_distance_DH
_geom_hbond_distance_HA
_geom_hbond_distance_DA
_geom_hbond_angle_DHA
_geom_hbond_publ_flag
C7 H7C O 2_644 0.96 2.51 3.442(4) 165 yes
C1 H1A O 3_765 0.93 2.60 3.414(4) 145 yes

loop_
_geom_torsion_atom_site_label_1
_geom_torsion_atom_site_label_2
_geom_torsion_atom_site_label_3
_geom_torsion_atom_site_label_4
_geom_torsion_site_symmetry_1
_geom_torsion_site_symmetry_2
_geom_torsion_site_symmetry_3
_geom_torsion_site_symmetry_4
_geom_torsion
_geom_torsion_publ_flag
C6 C1 C2 C3 . . . . -1.7(5) ?
C1 C2 C3 C4 . . . . 0.6(5) ?
C2 C3 C4 C5 . . . . -0.4(4) ?
C3 C4 C5 C6 . . . . 1.1(4) ?
C3 C4 C5 C7 . . . . 178.0(3) ?
C2 C1 C6 C5 . . . . 2.4(5) ?
C2 C1 C6 N . . . . -174.0(3) ?
C4 C5 C6 C1 . . . . -2.1(4) ?
C7 C5 C6 C1 . . . . -179.0(3) ?
C4 C5 C6 N . . . . 174.4(3) ?
C7 C5 C6 N . . . . -2.5(4) ?
C9 N C6 C1 . . . . -91.7(5) ?
C8 N C6 C1 . . . . 84.8(4) ?
C9 N C6 C5 . . . . 91.8(4) ?
C8 N C6 C5 . . . . -91.7(4) ?
C6 N C9 O . . . . 178.1(3) ?
C8 N C9 O . . . . 1.6(6) ?
C6 N C9 C10 . . . . -3.6(5) ?
C8 N C9 C10 . . . . 179.9(3) ?

loop_
_cod_related_entry_id
_cod_related_entry_database
_cod_related_entry_code
1 ChemSpider 23351438
